data_7100900
loop_
_publ_author_name
'Michael Scott'
'Eric R. Libra'

_publ_section_title
;
Metal salen complexes incorporating
triphenoxymethanes: Efficient, size selective anion binding by phenolic
donors with a visual report
;
_journal_name_full 'Chemical Communications'
_journal_paper_doi 10.1039/b517944k
_journal_year 2006
_chemical_formula_sum 'C72 H94 N2 O7 Pd'
_chemical_formula_weight 1205.89
_chemical_name_common 'PdSalen tripdod'
_space_group_IT_number 2
_symmetry_cell_setting triclinic
_symmetry_space_group_name_Hall '-P 1'
_symmetry_space_group_name_H-M 'P -1'
_cell_angle_alpha 71.3800(10)
_cell_angle_beta 86.2890(10)
_cell_angle_gamma 71.1520(10)
_cell_formula_units_Z 4
_cell_length_a 16.6011(11)
_cell_length_b 21.7001(15)
_cell_length_c 23.4994(16)
_cell_measurement_temperature 173(2)
_cell_volume 7585.3(9)
_diffrn_ambient_temperature 173(2)
_exptl_crystal_density_diffrn 1.056
_cod_database_code 7100900

loop_
_symmetry_equiv_pos_as_xyz
'x, y, z'
'-x, -y, -z'

loop_
_atom_site_label
_atom_site_type_symbol
_atom_site_fract_x
_atom_site_fract_y
_atom_site_fract_z
_atom_site_U_iso_or_equiv
_atom_site_adp_type
_atom_site_occupancy
_atom_site_symmetry_multiplicity
_atom_site_calc_flag
_atom_site_refinement_flags
_atom_site_disorder_assembly
_atom_site_disorder_group
Pd1 Pd 0.96483(2) 0.402380(18) 0.557595(15) 0.02810(10) Uani 1 1 d . . .
O1 O 0.84962(16) 0.39059(15) 0.55964(13) 0.0331(8) Uani 1 1 d . . .
O2 O 0.7511(2) 0.27948(16) 0.47305(15) 0.0434(8) Uani 1 1 d D . .
O3 O 0.69248(19) 0.28683(18) 0.67009(14) 0.0479(9) Uani 1 1 d D . .
O4 O 1.00057(17) 0.34589(15) 0.50153(13) 0.0329(7) Uani 1 1 d . . .
O5 O 0.90601(16) 0.25344(18) 0.53176(14) 0.0375(8) Uani 1 1 d D . .
O6 O 1.0198(2) 0.3312(2) 0.31973(16) 0.0610(11) Uani 1 1 d D . .
N1 N 0.9373(2) 0.4548(2) 0.61382(17) 0.0405(10) Uani 1 1 d . . .
N2 N 1.0720(2) 0.42266(19) 0.55309(16) 0.0323(9) Uani 1 1 d . . .
C1 C 1.0142(3) 0.4622(4) 0.6357(3) 0.077(2) Uani 1 1 d . . .
H1A H 1.0427 0.4163 0.6635 0.092 Uiso 1 1 calc R . .
C2 C 1.0031(3) 0.5076(3) 0.6734(2) 0.0474(14) Uani 1 1 d . . .
H2B H 0.9760 0.4900 0.7101 0.057 Uiso 1 1 calc R . .
H2C H 0.9661 0.5532 0.6519 0.057 Uiso 1 1 calc R . .
C3 C 1.0877(3) 0.5117(4) 0.6891(3) 0.089(2) Uani 1 1 d . . .
H3B H 1.0768 0.5501 0.7044 0.107 Uiso 1 1 calc R . .
H3C H 1.1160 0.4703 0.7213 0.107 Uiso 1 1 calc R . .
C4 C 1.1423(4) 0.5193(5) 0.6427(3) 0.113(3) Uani 1 1 d . . .
H4A H 1.1974 0.5124 0.6597 0.136 Uiso 1 1 calc R . .
H4B H 1.1216 0.5664 0.6166 0.136 Uiso 1 1 calc R . .
C5 C 1.1562(3) 0.4730(3) 0.6037(2) 0.0525(15) Uani 1 1 d . . .
H5B H 1.1938 0.4275 0.6248 0.063 Uiso 1 1 calc R . .
H5C H 1.1823 0.4915 0.5668 0.063 Uiso 1 1 calc R . .
C6 C 1.0701(4) 0.4691(4) 0.5891(3) 0.075(2) Uani 1 1 d . . .
H6B H 1.0417 0.5150 0.5615 0.090 Uiso 1 1 calc R . .
C7 C 0.8626(3) 0.4786(2) 0.6320(2) 0.0392(12) Uani 1 1 d . . .
H7A H 0.8575 0.5043 0.6578 0.047 Uiso 1 1 calc R . .
C8 C 0.7859(2) 0.4692(2) 0.6164(2) 0.0319(11) Uani 1 1 d . . .
C9 C 0.7109(3) 0.5058(2) 0.6377(2) 0.0403(12) Uani 1 1 d . . .
H9A H 0.7143 0.5343 0.6592 0.048 Uiso 1 1 calc R . .
C10 C 0.6326(3) 0.5012(3) 0.6280(2) 0.0419(13) Uani 1 1 d . . .
C11 C 0.6316(3) 0.4549(2) 0.59754(19) 0.0341(11) Uani 1 1 d . . .
H11A H 0.5796 0.4500 0.5913 0.041 Uiso 1 1 calc R . .
C12 C 0.7029(3) 0.4170(2) 0.57666(19) 0.0316(11) Uani 1 1 d . . .
C13 C 0.7838(3) 0.4252(2) 0.58301(19) 0.0309(11) Uani 1 1 d . . .
C14 C 0.5517(3) 0.5425(3) 0.6503(3) 0.0634(17) Uani 1 1 d . . .
H14A H 0.5657 0.5691 0.6715 0.095 Uiso 1 1 calc R . .
H14B H 0.5248 0.5118 0.6768 0.095 Uiso 1 1 calc R . .
H14C H 0.5135 0.5726 0.6167 0.095 Uiso 1 1 calc R . .
C15 C 0.6982(3) 0.3658(2) 0.54644(19) 0.0324(11) Uani 1 1 d . . .
H15B H 0.7514 0.3273 0.5576 0.039 Uiso 1 1 calc R . .
C16 C 0.6252(2) 0.3362(2) 0.5708(2) 0.0284(10) Uani 1 1 d . . .
C17 C 0.6268(3) 0.2981(2) 0.6309(2) 0.0343(11) Uani 1 1 d . . .
C18 C 0.5628(3) 0.2677(2) 0.6554(2) 0.0384(12) Uani 1 1 d . . .
C19 C 0.4969(3) 0.2796(2) 0.6150(2) 0.0404(12) Uani 1 1 d . . .
H19B H 0.4543 0.2601 0.6292 0.049 Uiso 1 1 calc R . .
C20 C 0.4916(3) 0.3186(2) 0.5557(2) 0.0406(12) Uani 1 1 d . . .
C21 C 0.5557(3) 0.3473(2) 0.5336(2) 0.0349(11) Uani 1 1 d . . .
H21A H 0.5525 0.3742 0.4936 0.042 Uiso 1 1 calc R . .
C22 C 0.5652(3) 0.2263(3) 0.7219(2) 0.0543(15) Uani 1 1 d . . .
C23 C 0.5593(4) 0.2719(3) 0.7614(3) 0.080(2) Uani 1 1 d . . .
H23A H 0.6074 0.2884 0.7551 0.120 Uiso 1 1 calc R . .
H23B H 0.5593 0.2457 0.8029 0.120 Uiso 1 1 calc R . .
H23C H 0.5077 0.3102 0.7509 0.120 Uiso 1 1 calc R . .
C24 C 0.6462(3) 0.1646(3) 0.7393(3) 0.079(2) Uani 1 1 d . . .
H24A H 0.6951 0.1800 0.7311 0.119 Uiso 1 1 calc R . .
H24B H 0.6477 0.1347 0.7165 0.119 Uiso 1 1 calc R . .
H24C H 0.6469 0.1402 0.7814 0.119 Uiso 1 1 calc R . .
C25 C 0.4893(3) 0.1972(3) 0.7363(3) 0.074(2) Uani 1 1 d . . .
H25D H 0.4895 0.1707 0.7105 0.110 Uiso 1 1 calc R . .
H25E H 0.4367 0.2344 0.7299 0.110 Uiso 1 1 calc R . .
H25F H 0.4950 0.1684 0.7775 0.110 Uiso 1 1 calc R . .
C26 C 0.4156(3) 0.3329(3) 0.5157(2) 0.0680(18) Uani 1 1 d . . .
H26D H 0.3811 0.3054 0.5366 0.102 Uiso 1 1 calc R . .
H26E H 0.4350 0.3218 0.4797 0.102 Uiso 1 1 calc R . .
H26F H 0.3825 0.3806 0.5054 0.102 Uiso 1 1 calc R . .
C27 C 0.6920(2) 0.3936(2) 0.47841(19) 0.0285(10) Uani 1 1 d . . .
C28 C 0.7168(3) 0.3489(2) 0.4440(2) 0.0359(12) Uani 1 1 d . . .
C29 C 0.7016(2) 0.3724(3) 0.3815(2) 0.0344(11) Uani 1 1 d . . .
C30 C 0.6645(2) 0.4421(3) 0.3546(2) 0.0360(12) Uani 1 1 d . . .
H30A H 0.6536 0.4587 0.3132 0.043 Uiso 1 1 calc R . .
C31 C 0.6425(3) 0.4887(3) 0.3867(2) 0.0384(12) Uani 1 1 d . . .
C32 C 0.6566(2) 0.4633(2) 0.4485(2) 0.0331(11) Uani 1 1 d . . .
H32A H 0.6420 0.4938 0.4705 0.040 Uiso 1 1 calc R . .
C33 C 0.7236(3) 0.3217(3) 0.3451(2) 0.0478(13) Uani 1 1 d . . .
C34 C 0.6735(3) 0.2708(3) 0.3660(2) 0.0605(16) Uani 1 1 d . . .
H34A H 0.6879 0.2449 0.4077 0.091 Uiso 1 1 calc R . .
H34B H 0.6878 0.2401 0.3425 0.091 Uiso 1 1 calc R . .
H34C H 0.6136 0.2955 0.3611 0.091 Uiso 1 1 calc R . .
C35 C 0.8191(3) 0.2825(3) 0.3514(2) 0.0626(16) Uani 1 1 d . . .
H35A H 0.8350 0.2568 0.3928 0.094 Uiso 1 1 calc R . .
H35B H 0.8503 0.3145 0.3372 0.094 Uiso 1 1 calc R . .
H35C H 0.8320 0.2518 0.3279 0.094 Uiso 1 1 calc R . .
C36 C 0.6993(3) 0.3605(3) 0.2772(2) 0.0676(17) Uani 1 1 d . . .
H36A H 0.7103 0.3279 0.2557 0.101 Uiso 1 1 calc R . .
H36B H 0.7327 0.3906 0.2615 0.101 Uiso 1 1 calc R . .
H36C H 0.6399 0.3870 0.2724 0.101 Uiso 1 1 calc R . .
C37 C 0.6040(3) 0.5646(3) 0.3532(2) 0.0558(15) Uani 1 1 d . . .
H37D H 0.5633 0.5860 0.3778 0.084 Uiso 1 1 calc R . .
H37E H 0.5760 0.5705 0.3164 0.084 Uiso 1 1 calc R . .
H37F H 0.6483 0.5854 0.3443 0.084 Uiso 1 1 calc R . .
C38 C 1.1317(3) 0.4070(2) 0.51834(19) 0.0350(12) Uani 1 1 d . . .
H38B H 1.1762 0.4247 0.5170 0.042 Uiso 1 1 calc R . .
C39 C 1.1374(3) 0.3652(2) 0.48115(19) 0.0326(11) Uani 1 1 d . . .
C40 C 1.2140(3) 0.3504(3) 0.45000(19) 0.0386(12) Uani 1 1 d . . .
H40A H 1.2546 0.3701 0.4539 0.046 Uiso 1 1 calc R . .
C41 C 1.2313(3) 0.3089(3) 0.4147(2) 0.0426(13) Uani 1 1 d . . .
C42 C 1.1715(3) 0.2762(3) 0.4129(2) 0.0422(13) Uani 1 1 d . . .
H42A H 1.1835 0.2447 0.3919 0.051 Uiso 1 1 calc R . .
C43 C 1.0950(2) 0.2894(2) 0.4416(2) 0.0343(11) Uani 1 1 d . . .
C44 C 1.0747(3) 0.3344(2) 0.47647(19) 0.0312(11) Uani 1 1 d . . .
C45 C 1.3134(3) 0.2938(3) 0.3822(2) 0.0609(16) Uani 1 1 d . . .
H45A H 1.3483 0.3180 0.3902 0.091 Uiso 1 1 calc R . .
H45B H 1.3008 0.3083 0.3398 0.091 Uiso 1 1 calc R . .
H45C H 1.3433 0.2454 0.3961 0.091 Uiso 1 1 calc R . .
C46 C 1.0336(3) 0.2487(2) 0.4435(2) 0.0348(11) Uani 1 1 d . . .
H46A H 0.9756 0.2807 0.4408 0.042 Uiso 1 1 calc R . .
C47 C 1.0406(3) 0.2188(3) 0.3919(2) 0.0407(13) Uani 1 1 d . . .
C48 C 1.0320(3) 0.2618(3) 0.3323(3) 0.0495(14) Uani 1 1 d . . .
C49 C 1.0335(3) 0.2388(4) 0.2816(3) 0.0608(17) Uani 1 1 d . . .
C50 C 1.0401(3) 0.1684(4) 0.2973(3) 0.070(2) Uani 1 1 d . . .
H50B H 1.0404 0.1505 0.2661 0.084 Uiso 1 1 calc R . .
C51 C 1.0459(4) 0.1251(3) 0.3546(3) 0.077(2) Uani 1 1 d . . .
C52 C 1.0465(3) 0.1505(3) 0.4012(3) 0.0643(17) Uani 1 1 d . . .
H52B H 1.0511 0.1211 0.4405 0.077 Uiso 1 1 calc R . .
C53 C 1.0283(4) 0.2870(4) 0.2166(3) 0.075(2) Uani 1 1 d . . .
C54 C 1.1026(5) 0.3162(5) 0.2065(3) 0.137(4) Uani 1 1 d . . .
H54D H 1.0997 0.3453 0.1656 0.205 Uiso 1 1 calc R . .
H54E H 1.1556 0.2792 0.2144 0.205 Uiso 1 1 calc R . .
H54F H 1.0992 0.3424 0.2332 0.205 Uiso 1 1 calc R . .
C55 C 0.9416(4) 0.3449(4) 0.2035(3) 0.091(2) Uani 1 1 d . . .
H55D H 0.9393 0.3750 0.1631 0.137 Uiso 1 1 calc R . .
H55E H 0.9351 0.3703 0.2311 0.137 Uiso 1 1 calc R . .
H55F H 0.8965 0.3252 0.2080 0.137 Uiso 1 1 calc R . .
C56 C 1.0341(4) 0.2491(4) 0.1704(3) 0.101(3) Uani 1 1 d . . .
H56D H 1.0340 0.2799 0.1306 0.151 Uiso 1 1 calc R . .
H56E H 0.9860 0.2329 0.1735 0.151 Uiso 1 1 calc R . .
H56F H 1.0857 0.2108 0.1782 0.151 Uiso 1 1 calc R . .
C57 C 1.0519(5) 0.0519(3) 0.3654(4) 0.135(4) Uani 1 1 d . . .
H57D H 1.0532 0.0436 0.3276 0.202 Uiso 1 1 calc R . .
H57E H 1.0034 0.0431 0.3866 0.202 Uiso 1 1 calc R . .
H57F H 1.1030 0.0222 0.3889 0.202 Uiso 1 1 calc R . .
C58 C 1.0457(3) 0.1946(2) 0.5055(2) 0.0396(12) Uani 1 1 d . . .
C59 C 0.9819(3) 0.1973(2) 0.5468(2) 0.0334(11) Uani 1 1 d . . .
C60 C 0.9910(3) 0.1474(2) 0.6036(2) 0.0334(11) Uani 1 1 d . . .
C61 C 1.0694(3) 0.0956(2) 0.6165(2) 0.0412(12) Uani 1 1 d . . .
H61A H 1.0769 0.0605 0.6529 0.049 Uiso 1 1 calc R . .
C62 C 1.1368(3) 0.0932(3) 0.5787(2) 0.0447(13) Uani 1 1 d . . .
C63 C 1.1236(3) 0.1423(3) 0.5238(2) 0.0414(12) Uani 1 1 d . . .
H63A H 1.1681 0.1410 0.4975 0.050 Uiso 1 1 calc R . .
C64 C 0.9212(3) 0.1503(2) 0.6487(2) 0.0371(12) Uani 1 1 d . . .
C65 C 0.8401(3) 0.1488(3) 0.6222(2) 0.0471(13) Uani 1 1 d . . .
H65D H 0.8224 0.1862 0.5855 0.071 Uiso 1 1 calc R . .
H65E H 0.7957 0.1531 0.6504 0.071 Uiso 1 1 calc R . .
H65F H 0.8513 0.1061 0.6142 0.071 Uiso 1 1 calc R . .
C66 C 0.9028(3) 0.2149(2) 0.6669(2) 0.0433(13) Uani 1 1 d . . .
H66D H 0.9536 0.2145 0.6844 0.065 Uiso 1 1 calc R . .
H66E H 0.8590 0.2160 0.6957 0.065 Uiso 1 1 calc R . .
H66F H 0.8840 0.2547 0.6320 0.065 Uiso 1 1 calc R . .
C67 C 0.9474(3) 0.0892(3) 0.7061(2) 0.0570(15) Uani 1 1 d . . .
H67D H 0.9952 0.0908 0.7257 0.085 Uiso 1 1 calc R . .
H67E H 0.9629 0.0473 0.6961 0.085 Uiso 1 1 calc R . .
H67F H 0.9006 0.0909 0.7324 0.085 Uiso 1 1 calc R . .
C68 C 1.2224(3) 0.0379(3) 0.5975(3) 0.0641(16) Uani 1 1 d . . .
H68A H 1.2589 0.0411 0.5641 0.096 Uiso 1 1 calc R . .
H68B H 1.2146 -0.0064 0.6104 0.096 Uiso 1 1 calc R . .
H68C H 1.2479 0.0439 0.6300 0.096 Uiso 1 1 calc R . .
Pd2 Pd 0.58007(2) -0.068989(19) 0.088796(15) 0.02943(10) Uani 1 1 d . A .
O1' O 0.55520(17) -0.02667(15) 0.15538(13) 0.0337(8) Uani 1 1 d . . .
O2' O 0.4711(2) 0.16841(19) 0.17429(14) 0.0543(10) Uani 1 1 d D . .
O3' O 0.70015(17) -0.06888(15) 0.22349(12) 0.0344(7) Uani 1 1 d D . .
O4' O 0.69818(17) -0.06345(16) 0.08813(13) 0.0384(8) Uani 1 1 d . . .
O5' O 0.9198(2) -0.20765(16) 0.15346(14) 0.0444(8) Uani 1 1 d D . .
O6' O 0.8235(2) -0.00299(16) 0.20611(13) 0.0380(8) Uani 1 1 d D . .
N1' N 0.4655(2) -0.0743(2) 0.08614(17) 0.0385(10) Uani 1 1 d . . .
N2' N 0.5961(2) -0.1062(2) 0.02210(17) 0.0403(10) Uani 1 1 d . . .
C1' C 0.4641(4) -0.1265(5) 0.0562(4) 0.027(2) Uiso 0.582(11) 1 d P A 1
H1'A H 0.4952 -0.1732 0.0814 0.032 Uiso 0.582(11) 1 calc PR A 1
C1A' C 0.4519(7) -0.0899(7) 0.0276(6) 0.032(3) Uiso 0.418(11) 1 d P A 2
H1AA H 0.4398 -0.0485 -0.0075 0.038 Uiso 0.418(11) 1 calc PR A 2
C2' C 0.3733(3) -0.1218(3) 0.0384(2) 0.0573(16) Uani 1 1 d . . .
C3' C 0.3866(5) -0.1768(6) 0.0081(5) 0.042(3) Uiso 0.582(11) 1 d P A 1
H3'B H 0.3322 -0.1801 -0.0009 0.050 Uiso 0.582(11) 1 calc PR A 1
H3'C H 0.4206 -0.2212 0.0344 0.050 Uiso 0.582(11) 1 calc PR A 1
C3A' C 0.3753(7) -0.1418(7) -0.0223(6) 0.035(3) Uiso 0.418(11) 1 d P A 2
H3AA H 0.3282 -0.1589 -0.0230 0.042 Uiso 0.418(11) 1 calc PR A 2
H3AB H 0.3671 -0.1008 -0.0567 0.042 Uiso 0.418(11) 1 calc PR A 2
C4' C 0.4348(5) -0.1550(6) -0.0528(4) 0.037(3) Uiso 0.582(11) 1 d P A 1
H4'A H 0.4380 -0.1855 -0.0760 0.045 Uiso 0.582(11) 1 calc PR A 1
H4'B H 0.4038 -0.1085 -0.0769 0.045 Uiso 0.582(11) 1 calc PR A 1
C4A' C 0.4558(8) -0.1944(9) -0.0283(7) 0.051(4) Uiso 0.418(11) 1 d P A 2
H4AA H 0.4518 -0.2081 -0.0632 0.061 Uiso 0.418(11) 1 calc PR A 2
H4AB H 0.4680 -0.2347 0.0072 0.061 Uiso 0.418(11) 1 calc PR A 2
C5' C 0.5280(3) -0.1595(3) -0.0356(2) 0.0615(18) Uani 1 1 d . . .
C6' C 0.5108(5) -0.1056(5) -0.0006(4) 0.023(2) Uiso 0.582(11) 1 d P A 1
H6'B H 0.4787 -0.0596 -0.0264 0.028 Uiso 0.582(11) 1 calc PR A 1
C6A' C 0.5316(8) -0.1416(9) 0.0220(7) 0.049(4) Uiso 0.418(11) 1 d P A 2
H6AA H 0.5421 -0.1829 0.0571 0.058 Uiso 0.418(11) 1 calc PR A 2
C7' C 0.4016(3) -0.0462(2) 0.1135(2) 0.0392(13) Uani 1 1 d . A .
H7'A H 0.3491 -0.0491 0.1054 0.047 Uiso 1 1 calc R . .
C8' C 0.4038(3) -0.0110(2) 0.1552(2) 0.0337(11) Uani 1 1 d . . .
C9' C 0.3252(3) 0.0148(3) 0.1794(2) 0.0423(13) Uani 1 1 d . A .
H9'A H 0.2769 0.0108 0.1649 0.051 Uiso 1 1 calc R . .
C10' C 0.3163(3) 0.0452(3) 0.2229(2) 0.0523(15) Uani 1 1 d . . .
C11' C 0.3907(3) 0.0505(3) 0.2431(2) 0.0488(14) Uani 1 1 d . A .
H11B H 0.3867 0.0708 0.2730 0.059 Uiso 1 1 calc R . .
C12' C 0.4696(3) 0.0270(2) 0.2208(2) 0.0344(11) Uani 1 1 d . . .
C13' C 0.4779(3) -0.0043(2) 0.17580(19) 0.0322(11) Uani 1 1 d . A .
C14' C 0.2313(3) 0.0707(4) 0.2503(3) 0.103(3) Uani 1 1 d . A .
H14D H 0.1894 0.0567 0.2358 0.155 Uiso 1 1 calc R . .
H14E H 0.2132 0.1199 0.2390 0.155 Uiso 1 1 calc R . .
H14F H 0.2375 0.0516 0.2933 0.155 Uiso 1 1 calc R . .
C15' C 0.5498(2) 0.0304(2) 0.24765(19) 0.0331(11) Uani 1 1 d . A .
H15A H 0.5888 0.0367 0.2148 0.040 Uiso 1 1 calc R . .
C16' C 0.5338(3) 0.0909(2) 0.2712(2) 0.0332(11) Uani 1 1 d . . .
C17' C 0.4965(3) 0.1583(3) 0.2328(2) 0.0404(12) Uani 1 1 d . A .
C18' C 0.4852(3) 0.2165(3) 0.2495(2) 0.0382(12) Uani 1 1 d . . .
C19' C 0.5129(3) 0.2043(3) 0.3084(2) 0.0431(13) Uani 1 1 d . A .
H19A H 0.5060 0.2418 0.3214 0.052 Uiso 1 1 calc R . .
C20' C 0.5497(3) 0.1394(3) 0.3482(2) 0.0396(12) Uani 1 1 d . . .
C21' C 0.5608(3) 0.0834(2) 0.3288(2) 0.0350(11) Uani 1 1 d . A .
H21B H 0.5870 0.0396 0.3548 0.042 Uiso 1 1 calc R . .
C22' C 0.4469(3) 0.2895(3) 0.2063(2) 0.0545(14) Uani 1 1 d . A .
C23' C 0.3527(4) 0.3017(3) 0.1884(3) 0.078(2) Uani 1 1 d . . .
H23D H 0.3201 0.2957 0.2238 0.116 Uiso 1 1 calc R A .
H23E H 0.3513 0.2694 0.1689 0.116 Uiso 1 1 calc R . .
H23F H 0.3288 0.3475 0.1615 0.116 Uiso 1 1 calc R . .
C24' C 0.4994(4) 0.3024(3) 0.1496(3) 0.087(2) Uani 1 1 d . . .
H24D H 0.5571 0.2947 0.1612 0.130 Uiso 1 1 calc R A .
H24E H 0.4751 0.3489 0.1242 0.130 Uiso 1 1 calc R . .
H24F H 0.4985 0.2716 0.1282 0.130 Uiso 1 1 calc R . .
C25' C 0.4447(4) 0.3449(3) 0.2343(3) 0.0659(16) Uani 1 1 d . . .
H25A H 0.5014 0.3386 0.2469 0.099 Uiso 1 1 calc R A .
H25B H 0.4094 0.3412 0.2684 0.099 Uiso 1 1 calc R . .
H25C H 0.4219 0.3894 0.2051 0.099 Uiso 1 1 calc R . .
C26' C 0.5787(4) 0.1291(3) 0.4113(2) 0.0627(16) Uani 1 1 d . A .
H26A H 0.5611 0.1724 0.4187 0.094 Uiso 1 1 calc R . .
H26B H 0.6396 0.1099 0.4155 0.094 Uiso 1 1 calc R . .
H26C H 0.5537 0.0983 0.4397 0.094 Uiso 1 1 calc R . .
C27' C 0.5927(2) -0.0399(2) 0.29285(19) 0.0309(11) Uani 1 1 d . . .
C28' C 0.6649(3) -0.0859(2) 0.27962(18) 0.0286(10) Uani 1 1 d . A .
C29' C 0.7060(3) -0.1507(3) 0.3217(2) 0.0365(12) Uani 1 1 d . . .
C30' C 0.6697(3) -0.1652(3) 0.3771(2) 0.0459(13) Uani 1 1 d . A .
H30B H 0.6965 -0.2065 0.4065 0.055 Uiso 1 1 calc R . .
C31' C 0.5949(3) -0.1212(3) 0.3910(2) 0.0443(13) Uani 1 1 d . . .
C32' C 0.5569(3) -0.0611(3) 0.3482(2) 0.0429(13) Uani 1 1 d . A .
H32B H 0.5048 -0.0328 0.3559 0.051 Uiso 1 1 calc R . .
C33' C 0.7851(3) -0.2031(2) 0.3072(2) 0.0423(13) Uani 1 1 d . A .
C34' C 0.7606(3) -0.2248(3) 0.2558(3) 0.0593(16) Uani 1 1 d . . .
H34D H 0.8095 -0.2577 0.2465 0.089 Uiso 1 1 calc R A .
H34E H 0.7411 -0.1852 0.2209 0.089 Uiso 1 1 calc R . .
H34F H 0.7160 -0.2448 0.2683 0.089 Uiso 1 1 calc R . .
C35' C 0.8577(3) -0.1734(3) 0.2882(2) 0.0474(14) Uani 1 1 d . . .
H35D H 0.8720 -0.1590 0.3197 0.071 Uiso 1 1 calc R A .
H35E H 0.8405 -0.1348 0.2523 0.071 Uiso 1 1 calc R . .
H35F H 0.9066 -0.2078 0.2807 0.071 Uiso 1 1 calc R . .
C36' C 0.8172(4) -0.2667(3) 0.3616(3) 0.091(2) Uani 1 1 d . . .
H36D H 0.8317 -0.2540 0.3942 0.136 Uiso 1 1 calc R A .
H36E H 0.8668 -0.2986 0.3516 0.136 Uiso 1 1 calc R . .
H36F H 0.7735 -0.2878 0.3735 0.136 Uiso 1 1 calc R . .
C37' C 0.5584(4) -0.1410(3) 0.4530(2) 0.0706(18) Uani 1 1 d . A .
H37A H 0.5240 -0.1002 0.4616 0.106 Uiso 1 1 calc R . .
H37B H 0.6042 -0.1659 0.4827 0.106 Uiso 1 1 calc R . .
H37C H 0.5241 -0.1693 0.4536 0.106 Uiso 1 1 calc R . .
C38' C 0.6621(3) -0.1134(3) -0.0096(2) 0.0466(14) Uani 1 1 d . A .
H38A H 0.6602 -0.1288 -0.0420 0.056 Uiso 1 1 calc R . .
C39' C 0.7389(3) -0.1001(2) -0.0001(2) 0.0367(12) Uani 1 1 d . . .
C40' C 0.8032(3) -0.1130(2) -0.0413(2) 0.0394(12) Uani 1 1 d . A .
H40B H 0.7917 -0.1264 -0.0729 0.047 Uiso 1 1 calc R . .
C41' C 0.8816(3) -0.1066(2) -0.03670(19) 0.0351(11) Uani 1 1 d . . .
C42' C 0.8968(3) -0.0889(2) 0.0131(2) 0.0355(11) Uani 1 1 d . A .
H42B H 0.9505 -0.0861 0.0183 0.043 Uiso 1 1 calc R . .
C43' C 0.8370(3) -0.0753(2) 0.05478(18) 0.0304(11) Uani 1 1 d . . .
C44' C 0.7535(3) -0.0792(2) 0.04862(19) 0.0301(11) Uani 1 1 d . A .
C45' C 0.9498(3) -0.1225(3) -0.0810(2) 0.0515(14) Uani 1 1 d . A .
H45D H 0.9244 -0.1252 -0.1153 0.077 Uiso 1 1 calc R . .
H45E H 0.9925 -0.1655 -0.0621 0.077 Uiso 1 1 calc R . .
H45F H 0.9755 -0.0868 -0.0937 0.077 Uiso 1 1 calc R . .
C46' C 0.8604(2) -0.0599(2) 0.10968(19) 0.0321(11) Uani 1 1 d . A .
H46B H 0.8242 -0.0758 0.1418 0.038 Uiso 1 1 calc R . .
C47' C 0.8415(2) 0.0158(2) 0.09998(19) 0.0290(10) Uani 1 1 d . . .
C48' C 0.8249(2) 0.0410(2) 0.14881(19) 0.0304(11) Uani 1 1 d . A .
C49' C 0.8149(2) 0.1099(2) 0.1429(2) 0.0303(11) Uani 1 1 d . . .
C50' C 0.8208(2) 0.1521(2) 0.0854(2) 0.0337(11) Uani 1 1 d . A .
H50A H 0.8139 0.1979 0.0798 0.040 Uiso 1 1 calc R . .
C51' C 0.8365(3) 0.1292(3) 0.0361(2) 0.0376(12) Uani 1 1 d . . .
C52' C 0.8458(2) 0.0616(2) 0.04435(19) 0.0316(11) Uani 1 1 d . A .
H52A H 0.8554 0.0461 0.0111 0.038 Uiso 1 1 calc R . .
C53' C 0.7994(3) 0.1370(3) 0.1970(2) 0.0402(12) Uani 1 1 d . A .
C54' C 0.8763(3) 0.0986(3) 0.2424(2) 0.0626(16) Uani 1 1 d . . .
H54A H 0.9274 0.1031 0.2226 0.094 Uiso 1 1 calc R A .
H54B H 0.8809 0.0509 0.2583 0.094 Uiso 1 1 calc R . .
H54C H 0.8683 0.1179 0.2747 0.094 Uiso 1 1 calc R . .
C55' C 0.7173(3) 0.1271(3) 0.2271(2) 0.0608(16) Uani 1 1 d . . .
H55A H 0.6705 0.1491 0.1979 0.091 Uiso 1 1 calc R A .
H55B H 0.7057 0.1471 0.2590 0.091 Uiso 1 1 calc R . .
H55C H 0.7244 0.0790 0.2432 0.091 Uiso 1 1 calc R . .
C56' C 0.7873(3) 0.2133(3) 0.1786(2) 0.0587(15) Uani 1 1 d . . .
H56A H 0.7376 0.2383 0.1522 0.088 Uiso 1 1 calc R A .
H56B H 0.8364 0.2220 0.1582 0.088 Uiso 1 1 calc R . .
H56C H 0.7803 0.2276 0.2137 0.088 Uiso 1 1 calc R . .
C57' C 0.8424(3) 0.1781(3) -0.0250(2) 0.0547(15) Uani 1 1 d . A .
H57A H 0.8963 0.1603 -0.0412 0.082 Uiso 1 1 calc R . .
H57B H 0.8376 0.2220 -0.0213 0.082 Uiso 1 1 calc R . .
H57C H 0.7971 0.1832 -0.0513 0.082 Uiso 1 1 calc R . .
C58' C 0.9532(2) -0.1025(2) 0.13217(18) 0.0304(11) Uani 1 1 d . . .
C59' C 0.9779(3) -0.1727(2) 0.15233(19) 0.0334(11) Uani 1 1 d . A .
C60' C 1.0621(3) -0.2148(2) 0.17272(19) 0.0359(11) Uani 1 1 d . . .
C61' C 1.1201(3) -0.1795(3) 0.1700(2) 0.0394(12) Uani 1 1 d . A .
H61B H 1.1763 -0.2049 0.1832 0.047 Uiso 1 1 calc R . .
C62' C 1.0982(3) -0.1090(3) 0.1486(2) 0.0365(12) Uani 1 1 d . . .
C63' C 1.0144(3) -0.0704(2) 0.12978(19) 0.0334(11) Uani 1 1 d . A .
H63B H 0.9989 -0.0228 0.1155 0.040 Uiso 1 1 calc R . .
C64' C 1.0903(3) -0.2936(3) 0.1924(2) 0.0486(14) Uani 1 1 d . A .
C65' C 1.0801(4) -0.3172(3) 0.1381(2) 0.0641(16) Uani 1 1 d . . .
H65A H 1.0223 -0.2963 0.1223 0.096 Uiso 1 1 calc R A .
H65B H 1.0939 -0.3662 0.1511 0.096 Uiso 1 1 calc R . .
H65C H 1.1178 -0.3037 0.1074 0.096 Uiso 1 1 calc R . .
C66' C 1.1848(3) -0.3265(3) 0.2137(3) 0.0723(18) Uani 1 1 d . . .
H66A H 1.1946 -0.3110 0.2459 0.108 Uiso 1 1 calc R A .
H66B H 1.2198 -0.3133 0.1809 0.108 Uiso 1 1 calc R . .
H66C H 1.1989 -0.3755 0.2277 0.108 Uiso 1 1 calc R . .
C67' C 1.0390(3) -0.3232(3) 0.2447(2) 0.0546(14) Uani 1 1 d . . .
H67A H 1.0482 -0.3109 0.2790 0.082 Uiso 1 1 calc R A .
H67B H 1.0573 -0.3722 0.2548 0.082 Uiso 1 1 calc R . .
H67C H 0.9795 -0.3048 0.2330 0.082 Uiso 1 1 calc R . .
C68' C 1.1650(3) -0.0738(3) 0.1448(2) 0.0537(15) Uani 1 1 d . A .
H68D H 1.2152 -0.1059 0.1682 0.081 Uiso 1 1 calc R . .
H68E H 1.1428 -0.0358 0.1601 0.081 Uiso 1 1 calc R . .
H68F H 1.1792 -0.0575 0.1036 0.081 Uiso 1 1 calc R . .
H2 H 0.7983 0.2607 0.4908 0.065(18) Uiso 1 1 d RD . .
H3 H 0.7248 0.3086 0.6515 0.069(19) Uiso 1 1 d RD . .
H5 H 0.9061 0.2934 0.5120 0.20(4) Uiso 1 1 d RD . .
H6 H 1.0454 0.3318 0.3495 0.11(3) Uiso 1 1 d RD . .
H2' H 0.4608 0.1360 0.1677 0.09(2) Uiso 1 1 d RD . .
H3' H 0.6590 -0.0595 0.1995 0.056(16) Uiso 1 1 d RD . .
H5' H 0.8711 -0.1801 0.1397 0.047(16) Uiso 1 1 d RD . .
H6' H 0.7793 -0.0142 0.2095 0.08(2) Uiso 1 1 d RD . .

loop_
_atom_site_aniso_label
_atom_site_aniso_U_11
_atom_site_aniso_U_22
_atom_site_aniso_U_33
_atom_site_aniso_U_23
_atom_site_aniso_U_13
_atom_site_aniso_U_12
Pd1 0.02335(18) 0.0311(2) 0.0358(2) -0.01478(18) 0.00155(15) -0.01247(16)
O1 0.0240(16) 0.037(2) 0.049(2) -0.0262(17) 0.0036(14) -0.0119(14)
O2 0.0377(19) 0.035(2) 0.058(2) -0.0192(18) -0.0079(17) -0.0068(16)
O3 0.0361(18) 0.068(3) 0.042(2) -0.0070(19) -0.0048(16) -0.0286(19)
O4 0.0280(16) 0.041(2) 0.0386(19) -0.0212(16) 0.0054(14) -0.0148(14)
O5 0.0245(16) 0.036(2) 0.053(2) -0.0186(18) 0.0025(14) -0.0066(14)
O6 0.079(3) 0.076(3) 0.046(2) -0.024(2) 0.000(2) -0.044(2)
N1 0.031(2) 0.048(3) 0.055(3) -0.032(2) -0.0048(19) -0.0114(19)
N2 0.028(2) 0.047(3) 0.034(2) -0.023(2) 0.0084(17) -0.0186(18)
C1 0.030(3) 0.133(6) 0.116(5) -0.095(5) 0.012(3) -0.035(3)
C2 0.029(3) 0.065(4) 0.066(4) -0.042(3) 0.000(2) -0.017(2)
C3 0.029(3) 0.143(7) 0.148(6) -0.114(6) 0.007(4) -0.030(4)
C4 0.083(5) 0.222(9) 0.146(7) -0.152(7) 0.061(5) -0.114(6)
C5 0.040(3) 0.086(4) 0.062(4) -0.047(3) 0.015(3) -0.039(3)
C6 0.065(4) 0.145(6) 0.082(4) -0.088(5) 0.036(3) -0.074(4)
C7 0.025(2) 0.050(3) 0.057(3) -0.032(3) 0.007(2) -0.018(2)
C8 0.021(2) 0.038(3) 0.042(3) -0.018(2) 0.001(2) -0.012(2)
C9 0.033(3) 0.045(3) 0.054(3) -0.027(3) 0.005(2) -0.017(2)
C10 0.024(2) 0.057(4) 0.055(3) -0.031(3) 0.009(2) -0.015(2)
C11 0.030(2) 0.040(3) 0.041(3) -0.016(2) 0.000(2) -0.020(2)
C12 0.025(2) 0.039(3) 0.038(3) -0.017(2) 0.003(2) -0.016(2)
C13 0.028(2) 0.031(3) 0.035(3) -0.008(2) 0.001(2) -0.012(2)
C14 0.033(3) 0.091(5) 0.095(5) -0.067(4) 0.017(3) -0.023(3)
C15 0.028(2) 0.034(3) 0.043(3) -0.014(2) 0.002(2) -0.018(2)
C16 0.023(2) 0.030(3) 0.038(3) -0.016(2) 0.002(2) -0.010(2)
C17 0.027(2) 0.034(3) 0.043(3) -0.013(2) -0.007(2) -0.009(2)
C18 0.030(2) 0.037(3) 0.043(3) -0.005(3) 0.002(2) -0.012(2)
C19 0.029(2) 0.035(3) 0.062(4) -0.013(3) 0.002(2) -0.017(2)
C20 0.030(3) 0.039(3) 0.055(3) -0.010(3) -0.005(2) -0.016(2)
C21 0.032(2) 0.032(3) 0.043(3) -0.010(2) 0.000(2) -0.015(2)
C22 0.037(3) 0.063(4) 0.053(4) 0.003(3) 0.000(3) -0.023(3)
C23 0.073(4) 0.111(6) 0.051(4) -0.021(4) 0.007(3) -0.028(4)
C24 0.048(3) 0.080(5) 0.076(5) 0.024(4) -0.009(3) -0.022(3)
C25 0.039(3) 0.088(5) 0.069(4) 0.010(4) 0.007(3) -0.023(3)
C26 0.048(3) 0.091(5) 0.073(4) -0.016(4) -0.015(3) -0.038(3)
C27 0.020(2) 0.028(3) 0.039(3) -0.009(2) 0.0014(19) -0.010(2)
C28 0.023(2) 0.035(3) 0.057(3) -0.022(3) 0.000(2) -0.011(2)
C29 0.022(2) 0.049(3) 0.040(3) -0.024(3) 0.004(2) -0.012(2)
C30 0.025(2) 0.050(4) 0.036(3) -0.016(3) 0.007(2) -0.015(2)
C31 0.025(2) 0.039(3) 0.055(3) -0.019(3) 0.007(2) -0.012(2)
C32 0.027(2) 0.040(3) 0.042(3) -0.022(3) 0.009(2) -0.016(2)
C33 0.047(3) 0.054(4) 0.050(3) -0.025(3) -0.004(2) -0.015(3)
C34 0.058(3) 0.057(4) 0.083(4) -0.043(3) -0.005(3) -0.019(3)
C35 0.042(3) 0.080(5) 0.078(4) -0.052(4) 0.007(3) -0.010(3)
C36 0.068(4) 0.088(5) 0.059(4) -0.051(4) -0.002(3) -0.013(3)
C37 0.058(3) 0.053(4) 0.059(4) -0.024(3) 0.002(3) -0.016(3)
C38 0.032(3) 0.047(3) 0.033(3) -0.012(3) 0.001(2) -0.023(2)
C39 0.026(2) 0.041(3) 0.033(3) -0.013(2) -0.003(2) -0.011(2)
C40 0.029(2) 0.058(4) 0.036(3) -0.018(3) 0.006(2) -0.020(2)
C41 0.030(3) 0.061(4) 0.048(3) -0.029(3) 0.012(2) -0.019(2)
C42 0.033(3) 0.051(3) 0.050(3) -0.030(3) 0.003(2) -0.010(2)
C43 0.022(2) 0.042(3) 0.043(3) -0.017(3) 0.000(2) -0.012(2)
C44 0.027(2) 0.035(3) 0.036(3) -0.015(2) -0.002(2) -0.012(2)
C45 0.047(3) 0.093(5) 0.062(4) -0.042(4) 0.021(3) -0.034(3)
C46 0.025(2) 0.036(3) 0.044(3) -0.017(3) -0.003(2) -0.004(2)
C47 0.021(2) 0.051(4) 0.053(3) -0.028(3) -0.001(2) -0.004(2)
C48 0.035(3) 0.069(4) 0.068(4) -0.046(4) 0.010(3) -0.025(3)
C49 0.030(3) 0.106(6) 0.071(4) -0.065(4) 0.010(3) -0.020(3)
C50 0.036(3) 0.098(6) 0.098(5) -0.083(5) -0.006(3) 0.001(3)
C51 0.073(4) 0.065(5) 0.100(6) -0.053(4) -0.038(4) 0.002(3)
C52 0.063(4) 0.049(4) 0.081(4) -0.035(4) -0.027(3) 0.002(3)
C53 0.070(4) 0.140(7) 0.058(4) -0.063(4) 0.015(3) -0.060(4)
C54 0.149(7) 0.274(12) 0.078(5) -0.090(7) 0.053(5) -0.162(8)
C55 0.115(6) 0.108(6) 0.064(5) -0.039(4) -0.005(4) -0.039(5)
C56 0.097(5) 0.168(8) 0.075(5) -0.081(5) 0.014(4) -0.053(5)
C57 0.167(8) 0.064(5) 0.173(8) -0.065(6) -0.094(7) 0.009(5)
C58 0.031(3) 0.043(3) 0.057(3) -0.031(3) -0.003(2) -0.013(2)
C59 0.030(2) 0.030(3) 0.047(3) -0.018(3) -0.006(2) -0.010(2)
C60 0.036(3) 0.025(3) 0.042(3) -0.015(2) -0.006(2) -0.007(2)
C61 0.045(3) 0.036(3) 0.045(3) -0.013(3) -0.008(2) -0.014(2)
C62 0.035(3) 0.040(3) 0.058(4) -0.020(3) -0.009(3) -0.005(2)
C63 0.031(3) 0.049(3) 0.053(3) -0.027(3) 0.004(2) -0.014(2)
C64 0.034(3) 0.045(3) 0.035(3) -0.015(3) -0.007(2) -0.013(2)
C65 0.046(3) 0.047(3) 0.054(3) -0.016(3) -0.002(2) -0.022(3)
C66 0.035(3) 0.051(3) 0.053(3) -0.027(3) 0.001(2) -0.015(2)
C67 0.056(3) 0.055(4) 0.054(4) -0.016(3) 0.003(3) -0.011(3)
C68 0.046(3) 0.055(4) 0.081(4) -0.024(3) -0.015(3) 0.002(3)
Pd2 0.02712(19) 0.0376(2) 0.0299(2) -0.01508(19) 0.00267(15) -0.01448(17)
O1' 0.0265(16) 0.043(2) 0.0394(19) -0.0232(17) 0.0030(14) -0.0109(14)
O2' 0.076(3) 0.049(2) 0.039(2) -0.0188(19) -0.0086(18) -0.014(2)
O3' 0.0257(16) 0.047(2) 0.0307(18) -0.0131(16) 0.0011(14) -0.0104(14)
O4' 0.0279(17) 0.059(2) 0.043(2) -0.0306(18) 0.0051(15) -0.0187(16)
O5' 0.046(2) 0.041(2) 0.050(2) -0.0125(18) 0.0032(17) -0.0218(18)
O6' 0.047(2) 0.042(2) 0.0305(19) -0.0115(17) 0.0025(15) -0.0216(17)
N1' 0.028(2) 0.050(3) 0.053(3) -0.032(2) 0.0055(19) -0.0181(19)
N2' 0.034(2) 0.063(3) 0.044(3) -0.032(2) 0.0133(19) -0.029(2)
C2' 0.039(3) 0.089(5) 0.082(4) -0.066(4) 0.017(3) -0.036(3)
C5' 0.047(3) 0.118(5) 0.073(4) -0.075(4) 0.023(3) -0.057(3)
C7' 0.023(2) 0.055(4) 0.047(3) -0.024(3) -0.001(2) -0.014(2)
C8' 0.028(2) 0.038(3) 0.037(3) -0.013(2) -0.001(2) -0.011(2)
C9' 0.019(2) 0.057(4) 0.052(3) -0.024(3) -0.004(2) -0.006(2)
C10' 0.025(3) 0.073(4) 0.063(4) -0.039(3) 0.004(2) -0.004(3)
C11' 0.032(3) 0.055(4) 0.065(4) -0.040(3) -0.004(2) -0.001(2)
C12' 0.027(2) 0.045(3) 0.038(3) -0.026(3) 0.003(2) -0.009(2)
C13' 0.029(2) 0.033(3) 0.028(3) -0.005(2) 0.006(2) -0.008(2)
C14' 0.030(3) 0.187(8) 0.128(6) -0.118(6) 0.013(3) -0.015(4)
C15' 0.027(2) 0.045(3) 0.030(3) -0.017(2) 0.001(2) -0.011(2)
C16' 0.029(2) 0.038(3) 0.037(3) -0.019(3) 0.004(2) -0.009(2)
C17' 0.037(3) 0.055(4) 0.036(3) -0.028(3) 0.008(2) -0.013(3)
C18' 0.039(3) 0.041(3) 0.036(3) -0.016(3) 0.006(2) -0.012(2)
C19' 0.043(3) 0.056(4) 0.048(3) -0.032(3) 0.013(2) -0.025(3)
C20' 0.045(3) 0.047(3) 0.035(3) -0.018(3) 0.004(2) -0.020(3)
C21' 0.031(2) 0.040(3) 0.040(3) -0.019(3) 0.006(2) -0.014(2)
C22' 0.066(4) 0.051(4) 0.050(3) -0.025(3) 0.006(3) -0.014(3)
C23' 0.073(4) 0.063(4) 0.088(5) -0.031(4) -0.034(4) 0.005(3)
C24' 0.133(6) 0.048(4) 0.057(4) -0.005(3) 0.021(4) -0.014(4)
C25' 0.087(4) 0.048(4) 0.069(4) -0.026(3) 0.013(3) -0.025(3)
C26' 0.086(4) 0.072(4) 0.045(3) -0.026(3) 0.001(3) -0.036(3)
C27' 0.027(2) 0.046(3) 0.028(3) -0.020(2) 0.004(2) -0.013(2)
C28' 0.031(2) 0.043(3) 0.019(2) -0.014(2) 0.0047(19) -0.019(2)
C29' 0.036(3) 0.048(3) 0.030(3) -0.010(3) 0.001(2) -0.021(2)
C30' 0.055(3) 0.037(3) 0.043(3) -0.006(3) -0.004(3) -0.017(3)
C31' 0.047(3) 0.045(4) 0.042(3) -0.014(3) 0.015(2) -0.019(3)
C32' 0.032(3) 0.050(4) 0.056(3) -0.030(3) 0.011(2) -0.014(2)
C33' 0.038(3) 0.035(3) 0.047(3) -0.004(3) 0.000(2) -0.010(2)
C34' 0.033(3) 0.065(4) 0.101(5) -0.052(4) 0.020(3) -0.021(3)
C35' 0.026(2) 0.062(4) 0.057(3) -0.028(3) -0.001(2) -0.007(2)
C36' 0.088(5) 0.061(5) 0.072(5) 0.003(4) 0.015(4) 0.020(3)
C37' 0.083(4) 0.080(5) 0.047(4) -0.018(3) 0.028(3) -0.031(4)
C38' 0.042(3) 0.074(4) 0.049(3) -0.044(3) 0.012(2) -0.031(3)
C39' 0.042(3) 0.049(3) 0.034(3) -0.024(3) 0.006(2) -0.025(2)
C40' 0.043(3) 0.054(3) 0.034(3) -0.025(3) 0.005(2) -0.021(2)
C41' 0.033(3) 0.046(3) 0.033(3) -0.017(2) 0.008(2) -0.019(2)
C42' 0.034(3) 0.040(3) 0.041(3) -0.017(3) 0.004(2) -0.020(2)
C43' 0.028(2) 0.038(3) 0.027(3) -0.013(2) 0.0032(19) -0.012(2)
C44' 0.025(2) 0.039(3) 0.033(3) -0.015(2) 0.005(2) -0.014(2)
C45' 0.044(3) 0.071(4) 0.053(3) -0.039(3) 0.013(2) -0.020(3)
C46' 0.023(2) 0.045(3) 0.034(3) -0.018(2) 0.0054(19) -0.014(2)
C47' 0.024(2) 0.035(3) 0.031(3) -0.010(2) 0.0018(19) -0.014(2)
C48' 0.027(2) 0.040(3) 0.028(3) -0.009(2) 0.0033(19) -0.016(2)
C49' 0.025(2) 0.029(3) 0.040(3) -0.013(2) 0.002(2) -0.009(2)
C50' 0.027(2) 0.033(3) 0.045(3) -0.014(3) 0.011(2) -0.014(2)
C51' 0.026(2) 0.049(4) 0.036(3) -0.012(3) 0.006(2) -0.012(2)
C52' 0.032(2) 0.037(3) 0.030(3) -0.015(2) 0.008(2) -0.014(2)
C53' 0.043(3) 0.041(3) 0.043(3) -0.022(3) 0.010(2) -0.014(2)
C54' 0.077(4) 0.068(4) 0.058(4) -0.031(3) -0.010(3) -0.028(3)
C55' 0.063(4) 0.071(4) 0.064(4) -0.043(3) 0.035(3) -0.028(3)
C56' 0.078(4) 0.044(4) 0.067(4) -0.034(3) 0.016(3) -0.023(3)
C57' 0.077(4) 0.048(4) 0.040(3) -0.008(3) 0.017(3) -0.030(3)
C58' 0.025(2) 0.041(3) 0.028(3) -0.011(2) 0.0024(19) -0.014(2)
C59' 0.038(3) 0.031(3) 0.031(3) -0.006(2) 0.004(2) -0.016(2)
C60' 0.039(3) 0.033(3) 0.030(3) -0.008(2) 0.006(2) -0.006(2)
C61' 0.031(3) 0.045(4) 0.036(3) -0.012(3) 0.004(2) -0.005(2)
C62' 0.023(2) 0.048(3) 0.038(3) -0.015(3) 0.001(2) -0.010(2)
C63' 0.037(3) 0.033(3) 0.033(3) -0.008(2) 0.000(2) -0.017(2)
C64' 0.054(3) 0.044(4) 0.040(3) -0.008(3) 0.006(3) -0.011(3)
C65' 0.091(4) 0.042(4) 0.058(4) -0.018(3) 0.012(3) -0.019(3)
C66' 0.060(4) 0.049(4) 0.085(5) -0.006(4) -0.006(3) 0.000(3)
C67' 0.069(4) 0.035(3) 0.056(4) -0.009(3) 0.003(3) -0.018(3)
C68' 0.033(3) 0.074(4) 0.056(4) -0.014(3) 0.003(2) -0.027(3)

loop_
_geom_bond_atom_site_label_1
_geom_bond_atom_site_label_2
_geom_bond_distance
_geom_bond_site_symmetry_2
_geom_bond_publ_flag
Pd1 N1 1.948(4) . ?
Pd1 N2 1.955(3) . ?
Pd1 O1 2.006(3) . ?
Pd1 O4 2.013(3) . ?
O1 C13 1.310(5) . ?
O2 C28 1.379(5) . ?
O2 H2 0.8264 . ?
O3 C17 1.382(5) . ?
O3 H3 0.8385 . ?
O4 C44 1.314(5) . ?
O5 C59 1.410(5) . ?
O5 H5 0.8439 . ?
O6 C48 1.387(6) . ?
O6 H6 0.8481 . ?
N1 C7 1.283(5) . ?
N1 C1 1.480(5) . ?
N2 C38 1.273(5) . ?
N2 C6 1.501(6) . ?
C1 C6 1.392(7) . ?
C1 C2 1.486(6) . ?
C1 H1A 0.9800 . ?
C2 C3 1.511(6) . ?
C2 H2B 0.9700 . ?
C2 H2C 0.9700 . ?
C3 C4 1.376(8) . ?
C3 H3B 0.9700 . ?
C3 H3C 0.9700 . ?
C4 C5 1.521(7) . ?
C4 H4A 0.9700 . ?
C4 H4B 0.9700 . ?
C5 C6 1.524(6) . ?
C5 H5B 0.9700 . ?
C5 H5C 0.9700 . ?
C6 H6B 0.9800 . ?
C7 C8 1.439(5) . ?
C7 H7A 0.9300 . ?
C8 C9 1.401(6) . ?
C8 C13 1.426(6) . ?
C9 C10 1.374(5) . ?
C9 H9A 0.9300 . ?
C10 C11 1.411(6) . ?
C10 C14 1.522(6) . ?
C11 C12 1.369(6) . ?
C11 H11A 0.9300 . ?
C12 C13 1.433(5) . ?
C12 C15 1.520(6) . ?
C14 H14A 0.9600 . ?
C14 H14B 0.9600 . ?
C14 H14C 0.9600 . ?
C15 C27 1.515(6) . ?
C15 C16 1.545(5) . ?
C15 H15B 0.9800 . ?
C16 C17 1.387(6) . ?
C16 C21 1.403(5) . ?
C17 C18 1.423(6) . ?
C18 C19 1.400(6) . ?
C18 C22 1.530(6) . ?
C19 C20 1.370(6) . ?
C19 H19B 0.9300 . ?
C20 C21 1.393(6) . ?
C20 C26 1.512(6) . ?
C21 H21A 0.9300 . ?
C22 C24 1.526(7) . ?
C22 C23 1.538(8) . ?
C22 C25 1.556(6) . ?
C23 H23A 0.9600 . ?
C23 H23B 0.9600 . ?
C23 H23C 0.9600 . ?
C24 H24A 0.9600 . ?
C24 H24B 0.9600 . ?
C24 H24C 0.9600 . ?
C25 H25D 0.9600 . ?
C25 H25E 0.9600 . ?
C25 H25F 0.9600 . ?
C26 H26D 0.9600 . ?
C26 H26E 0.9600 . ?
C26 H26F 0.9600 . ?
C27 C32 1.388(6) . ?
C27 C28 1.401(6) . ?
C28 C29 1.401(6) . ?
C29 C30 1.380(6) . ?
C29 C33 1.542(6) . ?
C30 C31 1.390(6) . ?
C30 H30A 0.9300 . ?
C31 C32 1.385(6) . ?
C31 C37 1.517(7) . ?
C32 H32A 0.9300 . ?
C33 C35 1.529(6) . ?
C33 C34 1.532(7) . ?
C33 C36 1.558(7) . ?
C34 H34A 0.9600 . ?
C34 H34B 0.9600 . ?
C34 H34C 0.9600 . ?
C35 H35A 0.9600 . ?
C35 H35B 0.9600 . ?
C35 H35C 0.9600 . ?
C36 H36A 0.9600 . ?
C36 H36B 0.9600 . ?
C36 H36C 0.9600 . ?
C37 H37D 0.9600 . ?
C37 H37E 0.9600 . ?
C37 H37F 0.9600 . ?
C38 C39 1.428(6) . ?
C38 H38B 0.9300 . ?
C39 C40 1.422(6) . ?
C39 C44 1.433(5) . ?
C40 C41 1.362(6) . ?
C40 H40A 0.9300 . ?
C41 C42 1.405(6) . ?
C41 C45 1.512(6) . ?
C42 C43 1.387(6) . ?
C42 H42A 0.9300 . ?
C43 C44 1.414(6) . ?
C43 C46 1.541(6) . ?
C45 H45A 0.9600 . ?
C45 H45B 0.9600 . ?
C45 H45C 0.9600 . ?
C46 C58 1.527(6) . ?
C46 C47 1.529(6) . ?
C46 H46A 0.9800 . ?
C47 C52 1.398(7) . ?
C47 C48 1.399(7) . ?
C48 C49 1.429(7) . ?
C49 C50 1.421(8) . ?
C49 C53 1.540(8) . ?
C50 C51 1.362(8) . ?
C50 H50B 0.9300 . ?
C51 C52 1.377(7) . ?
C51 C57 1.497(8) . ?
C52 H52B 0.9300 . ?
C53 C54 1.533(7) . ?
C53 C56 1.541(7) . ?
C53 C55 1.545(9) . ?
C54 H54D 0.9600 . ?
C54 H54E 0.9600 . ?
C54 H54F 0.9600 . ?
C55 H55D 0.9600 . ?
C55 H55E 0.9600 . ?
C55 H55F 0.9600 . ?
C56 H56D 0.9600 . ?
C56 H56E 0.9600 . ?
C56 H56F 0.9600 . ?
C57 H57D 0.9600 . ?
C57 H57E 0.9600 . ?
C57 H57F 0.9600 . ?
C58 C59 1.390(6) . ?
C58 C63 1.400(6) . ?
C59 C60 1.405(6) . ?
C60 C61 1.392(6) . ?
C60 C64 1.518(6) . ?
C61 C62 1.380(6) . ?
C61 H61A 0.9300 . ?
C62 C63 1.364(6) . ?
C62 C68 1.515(6) . ?
C63 H63A 0.9300 . ?
C64 C67 1.525(6) . ?
C64 C66 1.525(6) . ?
C64 C65 1.534(5) . ?
C65 H65D 0.9600 . ?
C65 H65E 0.9600 . ?
C65 H65F 0.9600 . ?
C66 H66D 0.9600 . ?
C66 H66E 0.9600 . ?
C66 H66F 0.9600 . ?
C67 H67D 0.9600 . ?
C67 H67E 0.9600 . ?
C67 H67F 0.9600 . ?
C68 H68A 0.9600 . ?
C68 H68B 0.9600 . ?
C68 H68C 0.9600 . ?
Pd2 N2' 1.948(4) . ?
Pd2 N1' 1.949(3) . ?
Pd2 O4' 2.002(3) . ?
Pd2 O1' 2.013(3) . ?
O1' C13' 1.334(5) . ?
O2' C17' 1.393(5) . ?
O2' H2' 0.8348 . ?
O3' C28' 1.395(5) . ?
O3' H3' 0.8435 . ?
O4' C44' 1.308(5) . ?
O5' C59' 1.403(5) . ?
O5' H5' 0.8446 . ?
O6' C48' 1.384(5) . ?
O6' H6' 0.8361 . ?
N1' C7' 1.286(5) . ?
N1' C1' 1.519(8) . ?
N1' C1A' 1.563(11) . ?
N2' C38' 1.278(5) . ?
N2' C6A' 1.507(12) . ?
N2' C6' 1.541(7) . ?
C1' C6' 1.516(13) . ?
C1' C2' 1.552(8) . ?
C1' H1'A 0.9800 . ?
C1A' C6A' 1.46(2) . ?
C1A' C2' 1.635(11) . ?
C1A' H1AA 0.9800 . ?
C2' C3' 1.529(9) . ?
C2' C3A' 1.615(12) . ?
C3' C4' 1.605(14) . ?
C3' H3'B 0.9700 . ?
C3' H3'C 0.9700 . ?
C3A' C4A' 1.482(19) . ?
C3A' H3AA 0.9700 . ?
C3A' H3AB 0.9700 . ?
C4' C5' 1.588(8) . ?
C4' H4'A 0.9700 . ?
C4' H4'B 0.9700 . ?
C4A' C5' 1.586(13) . ?
C4A' H4AA 0.9700 . ?
C4A' H4AB 0.9700 . ?
C5' C6A' 1.533(13) . ?
C5' C6' 1.579(9) . ?
C6' H6'B 0.9800 . ?
C6A' H6AA 0.9800 . ?
C7' C8' 1.431(6) . ?
C7' H7'A 0.9300 . ?
C8' C9' 1.405(6) . ?
C8' C13' 1.415(5) . ?
C9' C10' 1.361(6) . ?
C9' H9'A 0.9300 . ?
C10' C11' 1.404(6) . ?
C10' C14' 1.522(7) . ?
C11' C12' 1.378(6) . ?
C11' H11B 0.9300 . ?
C12' C13' 1.407(6) . ?
C12' C15' 1.541(5) . ?
C14' H14D 0.9600 . ?
C14' H14E 0.9600 . ?
C14' H14F 0.9600 . ?
C15' C16' 1.523(6) . ?
C15' C27' 1.525(6) . ?
C15' H15A 0.9800 . ?
C16' C21' 1.395(6) . ?
C16' C17' 1.408(6) . ?
C17' C18' 1.392(6) . ?
C18' C19' 1.403(6) . ?
C18' C22' 1.533(7) . ?
C19' C20' 1.380(6) . ?
C19' H19A 0.9300 . ?
C20' C21' 1.385(6) . ?
C20' C26' 1.513(6) . ?
C21' H21B 0.9300 . ?
C22' C25' 1.533(7) . ?
C22' C24' 1.543(7) . ?
C22' C23' 1.561(7) . ?
C23' H23D 0.9600 . ?
C23' H23E 0.9600 . ?
C23' H23F 0.9600 . ?
C24' H24D 0.9600 . ?
C24' H24E 0.9600 . ?
C24' H24F 0.9600 . ?
C25' H25A 0.9600 . ?
C25' H25B 0.9600 . ?
C25' H25C 0.9600 . ?
C26' H26A 0.9600 . ?
C26' H26B 0.9600 . ?
C26' H26C 0.9600 . ?
C27' C28' 1.381(6) . ?
C27' C32' 1.397(6) . ?
C28' C29' 1.414(6) . ?
C29' C30' 1.383(6) . ?
C29' C33' 1.537(6) . ?
C30' C31' 1.393(7) . ?
C30' H30B 0.9300 . ?
C31' C32' 1.350(6) . ?
C31' C37' 1.525(6) . ?
C32' H32B 0.9300 . ?
C33' C36' 1.521(7) . ?
C33' C35' 1.521(6) . ?
C33' C34' 1.547(6) . ?
C34' H34D 0.9600 . ?
C34' H34E 0.9600 . ?
C34' H34F 0.9600 . ?
C35' H35D 0.9600 . ?
C35' H35E 0.9600 . ?
C35' H35F 0.9600 . ?
C36' H36D 0.9600 . ?
C36' H36E 0.9600 . ?
C36' H36F 0.9600 . ?
C37' H37A 0.9600 . ?
C37' H37B 0.9600 . ?
C37' H37C 0.9600 . ?
C38' C39' 1.441(5) . ?
C38' H38A 0.9300 . ?
C39' C40' 1.414(6) . ?
C39' C44' 1.419(6) . ?
C40' C41' 1.368(5) . ?
C40' H40B 0.9300 . ?
C41' C42' 1.402(6) . ?
C41' C45' 1.519(6) . ?
C42' C43' 1.379(6) . ?
C42' H42B 0.9300 . ?
C43' C44' 1.435(5) . ?
C43' C46' 1.533(5) . ?
C45' H45D 0.9600 . ?
C45' H45E 0.9600 . ?
C45' H45F 0.9600 . ?
C46' C47' 1.513(6) . ?
C46' C58' 1.542(5) . ?
C46' H46B 0.9800 . ?
C47' C52' 1.381(6) . ?
C47' C48' 1.398(6) . ?
C48' C49' 1.411(6) . ?
C49' C50' 1.387(6) . ?
C49' C53' 1.538(6) . ?
C50' C51' 1.377(6) . ?
C50' H50A 0.9300 . ?
C51' C52' 1.375(6) . ?
C51' C57' 1.508(6) . ?
C52' H52A 0.9300 . ?
C53' C56' 1.518(6) . ?
C53' C55' 1.541(6) . ?
C53' C54' 1.544(6) . ?
C54' H54A 0.9600 . ?
C54' H54B 0.9600 . ?
C54' H54C 0.9600 . ?
C55' H55A 0.9600 . ?
C55' H55B 0.9600 . ?
C55' H55C 0.9600 . ?
C56' H56A 0.9600 . ?
C56' H56B 0.9600 . ?
C56' H56C 0.9600 . ?
C57' H57A 0.9600 . ?
C57' H57B 0.9600 . ?
C57' H57C 0.9600 . ?
C58' C59' 1.369(6) . ?
C58' C63' 1.395(5) . ?
C59' C60' 1.414(6) . ?
C60' C61' 1.399(6) . ?
C60' C64' 1.536(7) . ?
C61' C62' 1.378(6) . ?
C61' H61B 0.9300 . ?
C62' C63' 1.387(6) . ?
C62' C68' 1.521(6) . ?
C63' H63B 0.9300 . ?
C64' C67' 1.537(6) . ?
C64' C66' 1.540(6) . ?
C64' C65' 1.555(7) . ?
C65' H65A 0.9600 . ?
C65' H65B 0.9600 . ?
C65' H65C 0.9600 . ?
C66' H66A 0.9600 . ?
C66' H66B 0.9600 . ?
C66' H66C 0.9600 . ?
C67' H67A 0.9600 . ?
C67' H67B 0.9600 . ?
C67' H67C 0.9600 . ?
C68' H68D 0.9600 . ?
C68' H68E 0.9600 . ?
C68' H68F 0.9600 . ?
